data_7048660
loop_
_publ_author_name
'Sampford, Katharine R.'
'Carden, Jamie L.'
'Kidner, Edward B.'
'Berry, Abigail'
'Cavell, Kingsley J.'
'Murphy, Damien M.'
'Kariuki, Benson M.'
'Newman, Paul D.'

_publ_section_title
;
 Twisting the arm: structural constraints in bicyclic expanded-ring
 N-heterocyclic carbenes.
;
_journal_issue 5
_journal_name_full 'Dalton transactions (Cambridge, England : 2003)'
_journal_page_first 1850
_journal_page_last 1858
_journal_paper_doi 10.1039/c8dt04462g
_journal_volume 48
_journal_year 2019
_chemical_formula_moiety 'C25 H34 Au Cl N2'
_chemical_formula_sum 'C25 H34 Au Cl N2'
_chemical_formula_weight 594.96
_space_group_crystal_system monoclinic
_space_group_IT_number 14
_space_group_name_Hall '-P 2yn'
_space_group_name_H-M_alt 'P 1 21/n 1'
_symmetry_space_group_name_Hall '-P 2yn'
_symmetry_space_group_name_H-M 'P 1 21/n 1'
_atom_sites_solution_hydrogens geom
_audit_creation_method SHELXL-2018/1
_audit_update_record
;
2018-12-10 deposited with the CCDC.
2018-12-11 downloaded from the CCDC.
;
_cell_angle_alpha 90
_cell_angle_beta 90.6470(10)
_cell_angle_gamma 90
_cell_formula_units_Z 4
_cell_length_a 9.5596(2)
_cell_length_b 18.9069(5)
_cell_length_c 12.5673(2)
_cell_measurement_reflns_used 4455
_cell_measurement_temperature 150(2)
_cell_measurement_theta_max 27.485
_cell_measurement_theta_min 0.998
_cell_volume 2271.30(8)
_computing_cell_refinement 'HKL Scalepack (Otwinowski & Minor 1997)'
_computing_data_collection 'Collect (Bruker AXS BV, 1997-2004)'
_computing_data_reduction 'HKL Denzo and Scalepack (Otwinowski & Minor 1997)'
_computing_molecular_graphics ORTEP-3
_computing_publication_material WinGX
_computing_structure_refinement 'SHELXL-2018/1 (Sheldrick, 2018)'
_computing_structure_solution SHELXS
_diffrn_ambient_temperature 150(2)
_diffrn_measured_fraction_theta_full 0.998
_diffrn_measured_fraction_theta_max 0.998
_diffrn_measurement_device_type KappaCCD
_diffrn_measurement_method CCD
_diffrn_radiation_type MoK\a
_diffrn_radiation_wavelength 0.71073
_diffrn_reflns_av_R_equivalents 0.0205
_diffrn_reflns_av_unetI/netI 0.0326
_diffrn_reflns_Laue_measured_fraction_full 0.998
_diffrn_reflns_Laue_measured_fraction_max 0.998
_diffrn_reflns_limit_h_max 12
_diffrn_reflns_limit_h_min -12
_diffrn_reflns_limit_k_max 24
_diffrn_reflns_limit_k_min -22
_diffrn_reflns_limit_l_max 16
_diffrn_reflns_limit_l_min -16
_diffrn_reflns_number 8811
_diffrn_reflns_point_group_measured_fraction_full 0.998
_diffrn_reflns_point_group_measured_fraction_max 0.998
_diffrn_reflns_theta_full 25.242
_diffrn_reflns_theta_max 27.475
_diffrn_reflns_theta_min 1.946
_exptl_absorpt_coefficient_mu 6.609
_exptl_absorpt_correction_T_max 0.3516
_exptl_absorpt_correction_T_min 0.2418
_exptl_absorpt_correction_type empirical
_exptl_absorpt_process_details 'HKL Denzo and Scalepack (Otwinowski & Minor 1997)'
_exptl_crystal_colour colourless
_exptl_crystal_density_diffrn 1.740
_exptl_crystal_description block
_exptl_crystal_F_000 1176
_exptl_crystal_size_max 0.300
_exptl_crystal_size_mid 0.250
_exptl_crystal_size_min 0.200
_refine_diff_density_max 0.796
_refine_diff_density_min -1.677
_refine_diff_density_rms 0.138
_refine_ls_extinction_method none
_refine_ls_goodness_of_fit_ref 1.052
_refine_ls_hydrogen_treatment constr
_refine_ls_matrix_type full
_refine_ls_number_parameters 266
_refine_ls_number_reflns 5216
_refine_ls_number_restraints 0
_refine_ls_restrained_S_all 1.052
_refine_ls_R_factor_all 0.0259
_refine_ls_R_factor_gt 0.0231
_refine_ls_shift/su_max 0.000
_refine_ls_shift/su_mean 0.000
_refine_ls_structure_factor_coef Fsqd
_refine_ls_weighting_details 'w=1/[\s^2^(Fo^2^)+(0.0172P)^2^+5.1069P] where P=(Fo^2^+2Fc^2^)/3'
_refine_ls_weighting_scheme calc
_refine_ls_wR_factor_gt 0.0532
_refine_ls_wR_factor_ref 0.0544
_reflns_Friedel_coverage 0.000
_reflns_number_gt 4855
_reflns_number_total 5216
_reflns_threshold_expression 'I > 2\s(I)'
_cod_data_source_file c8dt04462g2.cif
_cod_data_source_block kjc1223
_cod_depositor_comments 'Adding full bibliography for 7048655--7048669.cif.'
_cod_database_code 7048660
_shelx_shelxl_version_number 2018/1
_shelx_space_group_comment
;
The symmetry employed for this shelxl refinement is uniquely defined
by the following loop, which should always be used as a source of
symmetry information in preference to the above space-group names.
They are only intended as comments.
;
_shelx_estimated_absorpt_t_min 0.242
_shelx_estimated_absorpt_t_max 0.352

loop_
_space_group_symop_operation_xyz
'x, y, z'
'-x+1/2, y+1/2, -z+1/2'
'-x, -y, -z'
'x-1/2, -y-1/2, z-1/2'

loop_
_atom_site_label
_atom_site_type_symbol
_atom_site_fract_x
_atom_site_fract_y
_atom_site_fract_z
_atom_site_U_iso_or_equiv
_atom_site_adp_type
_atom_site_occupancy
_atom_site_site_symmetry_order
_atom_site_calc_flag
_atom_site_refinement_flags_posn
_atom_site_refinement_flags_adp
C1 C 0.1873(3) 0.11763(15) 0.2604(2) 0.0116(5) Uani 1 1 d . .
C2 C 0.1435(3) 0.00261(16) 0.1585(2) 0.0169(6) Uani 1 1 d . .
H2A H 0.214856 -0.031978 0.182667 0.020 Uiso 1 1 calc R U
H2B H 0.126392 -0.005307 0.081585 0.020 Uiso 1 1 calc R U
C3 C 0.0087(3) -0.01054(17) 0.2182(3) 0.0194(6) Uani 1 1 d . .
H3A H -0.041449 -0.050848 0.185008 0.023 Uiso 1 1 calc R U
H3B H -0.052004 0.031709 0.211758 0.023 Uiso 1 1 calc R U
C4 C 0.0342(3) -0.02663(17) 0.3363(3) 0.0227(7) Uani 1 1 d . .
H4A H -0.048959 -0.012601 0.377474 0.027 Uiso 1 1 calc R U
H4B H 0.048469 -0.078109 0.345842 0.027 Uiso 1 1 calc R U
C5 C 0.1617(3) 0.01295(16) 0.3780(2) 0.0170(6) Uani 1 1 d . .
H5A H 0.169186 0.006017 0.455945 0.020 Uiso 1 1 calc R U
H5B H 0.246643 -0.007404 0.345613 0.020 Uiso 1 1 calc R U
C6 C 0.2629(3) 0.10384(15) 0.0793(2) 0.0117(5) Uani 1 1 d . .
C7 C 0.1762(3) 0.13281(15) 0.0003(2) 0.0149(6) Uani 1 1 d . .
C8 C 0.2389(4) 0.15260(17) -0.0953(2) 0.0197(6) Uani 1 1 d . .
H8 H 0.183154 0.172155 -0.150990 0.024 Uiso 1 1 calc R U
C9 C 0.3811(4) 0.14397(17) -0.1094(2) 0.0214(7) Uani 1 1 d . .
H9 H 0.421777 0.157190 -0.175118 0.026 Uiso 1 1 calc R U
C10 C 0.4650(3) 0.11640(17) -0.0294(2) 0.0203(7) Uani 1 1 d . .
H10 H 0.562665 0.111555 -0.040261 0.024 Uiso 1 1 calc R U
C11 C 0.4076(3) 0.09554(16) 0.0675(2) 0.0162(6) Uani 1 1 d . .
C12 C 0.0205(3) 0.14211(18) 0.0193(2) 0.0208(7) Uani 1 1 d . .
H12A H -0.022994 0.094636 0.022392 0.025 Uiso 1 1 calc R U
H12B H 0.008480 0.164437 0.089876 0.025 Uiso 1 1 calc R U
C13 C -0.0592(4) 0.1859(2) -0.0628(3) 0.0314(8) Uani 1 1 d . .
H13A H -0.017282 0.233095 -0.067324 0.047 Uiso 1 1 calc R U
H13B H -0.157188 0.190219 -0.041499 0.047 Uiso 1 1 calc R U
H13C H -0.054600 0.162663 -0.132315 0.047 Uiso 1 1 calc R U
C14 C 0.4949(3) 0.06544(19) 0.1580(3) 0.0232(7) Uani 1 1 d . .
H14A H 0.460402 0.017255 0.173831 0.028 Uiso 1 1 calc R U
H14B H 0.479628 0.094784 0.222040 0.028 Uiso 1 1 calc R U
C15 C 0.6515(3) 0.0612(2) 0.1386(3) 0.0299(8) Uani 1 1 d . .
H15A H 0.668953 0.030129 0.077784 0.045 Uiso 1 1 calc R U
H15B H 0.698561 0.042094 0.202073 0.045 Uiso 1 1 calc R U
H15C H 0.687729 0.108574 0.123593 0.045 Uiso 1 1 calc R U
C16 C 0.1305(3) 0.13667(15) 0.4444(2) 0.0130(6) Uani 1 1 d . .
C17 C 0.2375(3) 0.14649(16) 0.5202(2) 0.0174(6) Uani 1 1 d . .
C18 C 0.2102(4) 0.19135(18) 0.6060(2) 0.0213(7) Uani 1 1 d . .
H18 H 0.281732 0.200220 0.657357 0.026 Uiso 1 1 calc R U
C19 C 0.0814(4) 0.22286(16) 0.6172(3) 0.0217(7) Uani 1 1 d . .
H19 H 0.064284 0.252415 0.676815 0.026 Uiso 1 1 calc R U
C20 C -0.0236(4) 0.21167(17) 0.5420(3) 0.0199(7) Uani 1 1 d . .
H20 H -0.111877 0.233864 0.550614 0.024 Uiso 1 1 calc R U
C21 C -0.0016(3) 0.16841(16) 0.4539(2) 0.0159(6) Uani 1 1 d . .
C22 C 0.3802(3) 0.11261(19) 0.5133(3) 0.0237(7) Uani 1 1 d . .
H22A H 0.452733 0.149520 0.522866 0.028 Uiso 1 1 calc R U
H22B H 0.391373 0.091982 0.441509 0.028 Uiso 1 1 calc R U
C23 C 0.4034(4) 0.05458(19) 0.5968(3) 0.0293(8) Uani 1 1 d . .
H23A H 0.387385 0.074010 0.667962 0.044 Uiso 1 1 calc R U
H23B H 0.499622 0.037027 0.592559 0.044 Uiso 1 1 calc R U
H23C H 0.337985 0.015593 0.583396 0.044 Uiso 1 1 calc R U
C24 C -0.1163(3) 0.1584(2) 0.3715(3) 0.0239(7) Uani 1 1 d . .
H24A H -0.095606 0.115256 0.329936 0.029 Uiso 1 1 calc R U
H24B H -0.114457 0.199010 0.321827 0.029 Uiso 1 1 calc R U
C25 C -0.2627(4) 0.1519(2) 0.4158(3) 0.0313(8) Uani 1 1 d . .
H25A H -0.265896 0.112176 0.465849 0.047 Uiso 1 1 calc R U
H25B H -0.329412 0.143599 0.357383 0.047 Uiso 1 1 calc R U
H25C H -0.287313 0.195691 0.452868 0.047 Uiso 1 1 calc R U
N1 N 0.1994(2) 0.07554(13) 0.17437(18) 0.0119(5) Uani 1 1 d . .
N2 N 0.1568(3) 0.08993(13) 0.35489(19) 0.0125(5) Uani 1 1 d . .
Cl1 Cl 0.18800(9) 0.34293(4) 0.21906(7) 0.02303(16) Uani 1 1 d . .
Au1 Au 0.19898(2) 0.22294(2) 0.24344(2) 0.01236(5) Uani 1 1 d . .

loop_
_atom_site_aniso_label
_atom_site_aniso_U_11
_atom_site_aniso_U_22
_atom_site_aniso_U_33
_atom_site_aniso_U_23
_atom_site_aniso_U_13
_atom_site_aniso_U_12
C1 0.0089(12) 0.0123(13) 0.0136(13) 0.0018(11) -0.0017(10) 0.0013(10)
C2 0.0208(15) 0.0136(14) 0.0163(14) -0.0033(12) 0.0005(12) -0.0029(12)
C3 0.0180(15) 0.0174(14) 0.0228(16) -0.0036(13) -0.0006(12) -0.0067(12)
C4 0.0259(17) 0.0165(15) 0.0258(17) 0.0025(13) 0.0082(14) -0.0041(13)
C5 0.0231(15) 0.0142(14) 0.0139(14) 0.0041(12) 0.0024(12) 0.0045(12)
C6 0.0148(13) 0.0132(13) 0.0071(12) -0.0024(11) 0.0026(10) -0.0026(11)
C7 0.0198(15) 0.0128(13) 0.0121(13) -0.0013(11) -0.0021(11) -0.0028(12)
C8 0.0289(17) 0.0191(15) 0.0111(13) 0.0009(12) -0.0030(12) -0.0035(13)
C9 0.0320(18) 0.0203(15) 0.0120(14) -0.0018(12) 0.0049(13) -0.0076(14)
C10 0.0181(15) 0.0236(16) 0.0195(15) -0.0054(13) 0.0064(12) -0.0042(13)
C11 0.0156(14) 0.0183(14) 0.0149(14) -0.0036(12) 0.0015(11) -0.0017(12)
C12 0.0171(15) 0.0276(17) 0.0175(15) -0.0001(13) -0.0051(12) -0.0001(13)
C13 0.0316(19) 0.0300(19) 0.0324(19) 0.0012(16) -0.0070(16) 0.0076(16)
C14 0.0148(15) 0.0326(18) 0.0222(16) 0.0018(14) 0.0003(12) 0.0025(14)
C15 0.0158(16) 0.040(2) 0.0336(19) -0.0048(17) -0.0014(14) 0.0031(15)
C16 0.0173(14) 0.0138(13) 0.0079(12) 0.0005(11) 0.0021(11) 0.0017(11)
C17 0.0218(15) 0.0192(15) 0.0114(13) 0.0046(12) 0.0018(12) -0.0011(12)
C18 0.0277(17) 0.0240(16) 0.0121(14) -0.0022(13) -0.0023(12) -0.0031(14)
C19 0.0342(19) 0.0176(16) 0.0133(14) -0.0035(12) 0.0041(13) 0.0015(13)
C20 0.0240(17) 0.0190(15) 0.0167(15) 0.0008(12) 0.0070(13) 0.0073(13)
C21 0.0180(14) 0.0169(14) 0.0129(13) 0.0019(12) 0.0025(11) 0.0012(12)
C22 0.0174(15) 0.0331(18) 0.0207(16) 0.0000(14) -0.0020(13) 0.0016(14)
C23 0.0281(18) 0.0296(19) 0.0300(18) -0.0025(16) -0.0106(15) 0.0084(15)
C24 0.0179(15) 0.0335(19) 0.0203(15) -0.0055(14) -0.0026(13) 0.0080(14)
C25 0.0245(18) 0.035(2) 0.034(2) -0.0014(17) -0.0007(15) -0.0044(15)
N1 0.0140(11) 0.0123(11) 0.0095(11) -0.0021(9) 0.0007(9) -0.0015(9)
N2 0.0148(12) 0.0129(11) 0.0099(11) 0.0002(9) 0.0031(9) 0.0030(9)
Cl1 0.0287(4) 0.0136(3) 0.0269(4) 0.0009(3) 0.0036(3) -0.0028(3)
Au1 0.01491(7) 0.01191(7) 0.01028(6) -0.00053(4) 0.00060(4) -0.00190(4)

loop_
_atom_type_symbol
_atom_type_description
_atom_type_scat_dispersion_real
_atom_type_scat_dispersion_imag
_atom_type_scat_source
C C 0.0033 0.0016 'International Tables Vol C Tables 4.2.6.8 and 6.1.1.4'
H H 0.0000 0.0000 'International Tables Vol C Tables 4.2.6.8 and 6.1.1.4'
N N 0.0061 0.0033 'International Tables Vol C Tables 4.2.6.8 and 6.1.1.4'
Cl Cl 0.1484 0.1585 'International Tables Vol C Tables 4.2.6.8 and 6.1.1.4'
Au Au -2.0133 8.8022 'International Tables Vol C Tables 4.2.6.8 and 6.1.1.4'

loop_
_geom_angle_atom_site_label_1
_geom_angle_atom_site_label_2
_geom_angle_atom_site_label_3
_geom_angle
N2 C1 N1 120.3(3)
N2 C1 Au1 119.8(2)
N1 C1 Au1 119.7(2)
N1 C2 C3 112.9(2)
N1 C2 H2A 109.0
C3 C2 H2A 109.0
N1 C2 H2B 109.0
C3 C2 H2B 109.0
H2A C2 H2B 107.8
C2 C3 C4 112.6(3)
C2 C3 H3A 109.1
C4 C3 H3A 109.1
C2 C3 H3B 109.1
C4 C3 H3B 109.1
H3A C3 H3B 107.8
C5 C4 C3 110.8(2)
C5 C4 H4A 109.5
C3 C4 H4A 109.5
C5 C4 H4B 109.5
C3 C4 H4B 109.5
H4A C4 H4B 108.1
N2 C5 C4 113.1(3)
N2 C5 H5A 109.0
C4 C5 H5A 109.0
N2 C5 H5B 109.0
C4 C5 H5B 109.0
H5A C5 H5B 107.8
C7 C6 C11 123.1(3)
C7 C6 N1 118.7(2)
C11 C6 N1 118.0(3)
C6 C7 C8 117.3(3)
C6 C7 C12 120.5(3)
C8 C7 C12 122.2(3)
C9 C8 C7 120.7(3)
C9 C8 H8 119.7
C7 C8 H8 119.7
C10 C9 C8 120.9(3)
C10 C9 H9 119.5
C8 C9 H9 119.5
C9 C10 C11 120.7(3)
C9 C10 H10 119.6
C11 C10 H10 119.6
C10 C11 C6 117.3(3)
C10 C11 C14 122.8(3)
C6 C11 C14 120.0(3)
C13 C12 C7 116.1(3)
C13 C12 H12A 108.3
C7 C12 H12A 108.3
C13 C12 H12B 108.3
C7 C12 H12B 108.3
H12A C12 H12B 107.4
C12 C13 H13A 109.5
C12 C13 H13B 109.5
H13A C13 H13B 109.5
C12 C13 H13C 109.5
H13A C13 H13C 109.5
H13B C13 H13C 109.5
C11 C14 C15 115.8(3)
C11 C14 H14A 108.3
C15 C14 H14A 108.3
C11 C14 H14B 108.3
C15 C14 H14B 108.3
H14A C14 H14B 107.4
C14 C15 H15A 109.5
C14 C15 H15B 109.5
H15A C15 H15B 109.5
C14 C15 H15C 109.5
H15A C15 H15C 109.5
H15B C15 H15C 109.5
C17 C16 C21 122.4(3)
C17 C16 N2 118.3(3)
C21 C16 N2 119.3(3)
C18 C17 C16 117.6(3)
C18 C17 C22 118.5(3)
C16 C17 C22 123.9(3)
C19 C18 C17 121.1(3)
C19 C18 H18 119.5
C17 C18 H18 119.5
C18 C19 C20 120.3(3)
C18 C19 H19 119.8
C20 C19 H19 119.8
C19 C20 C21 121.1(3)
C19 C20 H20 119.5
C21 C20 H20 119.5
C20 C21 C16 117.5(3)
C20 C21 C24 120.2(3)
C16 C21 C24 122.3(3)
C17 C22 C23 112.8(3)
C17 C22 H22A 109.0
C23 C22 H22A 109.0
C17 C22 H22B 109.0
C23 C22 H22B 109.0
H22A C22 H22B 107.8
C22 C23 H23A 109.5
C22 C23 H23B 109.5
H23A C23 H23B 109.5
C22 C23 H23C 109.5
H23A C23 H23C 109.5
H23B C23 H23C 109.5
C21 C24 C25 115.1(3)
C21 C24 H24A 108.5
C25 C24 H24A 108.5
C21 C24 H24B 108.5
C25 C24 H24B 108.5
H24A C24 H24B 107.5
C24 C25 H25A 109.5
C24 C25 H25B 109.5
H25A C25 H25B 109.5
C24 C25 H25C 109.5
H25A C25 H25C 109.5
H25B C25 H25C 109.5
C1 N1 C6 118.9(2)
C1 N1 C2 128.3(2)
C6 N1 C2 112.6(2)
C1 N2 C16 119.5(2)
C1 N2 C5 123.5(2)
C16 N2 C5 116.7(2)
C1 Au1 Cl1 173.98(8)

loop_
_geom_bond_atom_site_label_1
_geom_bond_atom_site_label_2
_geom_bond_distance
C1 N2 1.333(4)
C1 N1 1.348(4)
C1 Au1 2.006(3)
C2 N1 1.491(4)
C2 C3 1.520(4)
C2 H2A 0.9900
C2 H2B 0.9900
C3 C4 1.531(5)
C3 H3A 0.9900
C3 H3B 0.9900
C4 C5 1.519(5)
C4 H4A 0.9900
C4 H4B 0.9900
C5 N2 1.485(4)
C5 H5A 0.9900
C5 H5B 0.9900
C6 C7 1.397(4)
C6 C11 1.402(4)
C6 N1 1.449(3)
C7 C8 1.399(4)
C7 C12 1.521(4)
C8 C9 1.383(5)
C8 H8 0.9500
C9 C10 1.381(5)
C9 H9 0.9500
C10 C11 1.398(4)
C10 H10 0.9500
C11 C14 1.514(4)
C12 C13 1.520(5)
C12 H12A 0.9900
C12 H12B 0.9900
C13 H13A 0.9800
C13 H13B 0.9800
C13 H13C 0.9800
C14 C15 1.521(4)
C14 H14A 0.9900
C14 H14B 0.9900
C15 H15A 0.9800
C15 H15B 0.9800
C15 H15C 0.9800
C16 C17 1.402(4)
C16 C21 1.404(4)
C16 N2 1.455(4)
C17 C18 1.399(4)
C17 C22 1.511(4)
C18 C19 1.377(5)
C18 H18 0.9500
C19 C20 1.387(5)
C19 H19 0.9500
C20 C21 1.394(4)
C20 H20 0.9500
C21 C24 1.511(4)
C22 C23 1.533(5)
C22 H22A 0.9900
C22 H22B 0.9900
C23 H23A 0.9800
C23 H23B 0.9800
C23 H23C 0.9800
C24 C25 1.517(5)
C24 H24A 0.9900
C24 H24B 0.9900
C25 H25A 0.9800
C25 H25B 0.9800
C25 H25C 0.9800
Cl1 Au1 2.2915(8)
